data_4309655
loop_
_publ_author_name
'Albert Figuerola'
'Joan Ribas'
'Miquel Llunell'
'David Casanova'
'Miguel Maestro'
'Santiago Alvarez'
'Carmen Diaz'

_publ_section_title
;
Magnetic Properties of Cyano-Bridged Ln3+-M3+ Complexes. Part I:
Trinuclear Complexes (Ln3+= La, Ce, Pr, Nd, Sm; M3+= FeLS, Co) with bpy as
Blocking Ligand
;
_journal_name_full 'Inorganic Chemistry'
_journal_page_first 6939
_journal_page_last 6948
_journal_paper_doi 10.1021/ic050648i
_journal_volume 44
_journal_year 2005
_chemical_formula_moiety 'C46 H48 N14 O8 Fe Nd2, 1(C6 N6 Fe), 8(H2 O)'
_chemical_formula_sum 'C52 H64 Fe2 N20 Nd2 O16'
_chemical_formula_weight 1625.41
_chemical_name_systematic
; 
 ? 
;
_space_group_IT_number 2
_symmetry_cell_setting triclinic
_symmetry_space_group_name_Hall '-P 1'
_symmetry_space_group_name_H-M 'P -1'
_atom_sites_solution_hydrogens geom
_atom_sites_solution_primary direct
_atom_sites_solution_secondary difmap
_audit_creation_method SHELXL-97
_cell_angle_alpha 87.131(2)
_cell_angle_beta 87.587(2)
_cell_angle_gamma 66.321(2)
_cell_formula_units_Z 1
_cell_length_a 10.1849(13)
_cell_length_b 11.4934(14)
_cell_length_c 15.618(2)
_cell_measurement_temperature 298(2)
_cell_volume 1671.7(4)
_computing_cell_refinement 'Bruker SAINT'
_computing_data_collection 'Bruker SMART'
_computing_data_reduction 'Bruker SHELXTL'
_computing_molecular_graphics 'Bruker SHELXTL'
_computing_publication_material 'Bruker SHELXTL'
_computing_structure_refinement 'SHELXL-97 (Sheldrick, 1997)'
_computing_structure_solution 'SHELXS-97 (Sheldrick, 1990)'
_diffrn_ambient_temperature 298(2)
_diffrn_measured_fraction_theta_full 0.917
_diffrn_measured_fraction_theta_max 0.917
_diffrn_measurement_device_type 'CCD area detector'
_diffrn_measurement_method 'phi and omega scans'
_diffrn_radiation_monochromator graphite
_diffrn_radiation_source 'fine-focus sealed tube'
_diffrn_radiation_type MoK\a
_diffrn_radiation_wavelength 0.71073
_diffrn_reflns_av_R_equivalents 0.0156
_diffrn_reflns_av_sigmaI/netI 0.0297
_diffrn_reflns_limit_h_max 13
_diffrn_reflns_limit_h_min -11
_diffrn_reflns_limit_k_max 15
_diffrn_reflns_limit_k_min -13
_diffrn_reflns_limit_l_max 15
_diffrn_reflns_limit_l_min -20
_diffrn_reflns_number 10824
_diffrn_reflns_theta_full 28.27
_diffrn_reflns_theta_max 28.27
_diffrn_reflns_theta_min 1.94
_diffrn_standards_decay_% 0.9
_exptl_absorpt_coefficient_mu 2.030
_exptl_absorpt_correction_T_max 0.7114
_exptl_absorpt_correction_T_min 0.4900
_exptl_absorpt_correction_type Semi-empirical
_exptl_absorpt_process_details Sadabs
_exptl_crystal_colour Yellow
_exptl_crystal_density_diffrn 1.615
_exptl_crystal_density_method 'not measured'
_exptl_crystal_description Block
_exptl_crystal_F_000 816
_exptl_crystal_size_max 0.41
_exptl_crystal_size_mid 0.37
_exptl_crystal_size_min 0.18
_refine_diff_density_max 0.647
_refine_diff_density_min -0.640
_refine_diff_density_rms 0.066
_refine_ls_extinction_method none
_refine_ls_goodness_of_fit_ref 0.981
_refine_ls_hydrogen_treatment mixed
_refine_ls_matrix_type full
_refine_ls_number_parameters 418
_refine_ls_number_reflns 7604
_refine_ls_number_restraints 0
_refine_ls_restrained_S_all 0.981
_refine_ls_R_factor_all 0.0276
_refine_ls_R_factor_gt 0.0231
_refine_ls_shift/su_max 0.002
_refine_ls_shift/su_mean 0.000
_refine_ls_structure_factor_coef Fsqd
_refine_ls_weighting_details 'calc w=1/[\s^2^(Fo^2^)+(0.0322P)^2^+0.6652P] where P=(Fo^2^+2Fc^2^)/3'
_refine_ls_weighting_scheme calc
_refine_ls_wR_factor_gt 0.0578
_refine_ls_wR_factor_ref 0.0597
_reflns_number_gt 6861
_reflns_number_total 7604
_reflns_threshold_expression >2sigma(I)
_cod_data_source_file ic050648isi20050427_114851_4.cif
_cod_data_source_block complex4
_cod_depositor_comments
;
The following automatic conversions were performed:
'_symmetry_cell_setting' value 'Triclinic' changed to 'triclinic'
according to '/home/saulius/struct/CIF-dictionaries/cif_core.dic'
dictionary named 'cif_core.dic' version 2.4.1 from 2010-06-29.

Automatic conversion script
Id: cif_fix_enum 1527 2010-12-29 10:47:43Z saulius 
;
_cod_original_formula_sum 'C52 H64 N20 O16 Fe2 Nd2'
_cod_database_code 4309655

loop_
_symmetry_equiv_pos_as_xyz
'x, y, z'
'-x, -y, -z'

loop_
_atom_site_label
_atom_site_type_symbol
_atom_site_fract_x
_atom_site_fract_y
_atom_site_fract_z
_atom_site_U_iso_or_equiv
_atom_site_adp_type
_atom_site_occupancy
_atom_site_symmetry_multiplicity
_atom_site_calc_flag
_atom_site_refinement_flags
_atom_site_disorder_assembly
_atom_site_disorder_group
Nd1 Nd 0.380459(12) 0.725435(11) 0.256940(7) 0.02530(4) Uani 1 1 d . . .
Fe1 Fe 0.0000 1.0000 0.0000 0.02651(9) Uani 1 2 d S . .
Fe2 Fe 0.0000 0.5000 0.5000 0.02842(10) Uani 1 2 d S . .
O1 O 0.17543(19) 0.66168(17) 0.27192(12) 0.0448(4) Uani 1 1 d . . .
H1A H 0.1135 0.6745 0.3087 0.054 Uiso 1 1 d R . .
H1B H 0.1318 0.6359 0.2251 0.054 Uiso 1 1 d R . .
O2 O 0.41808(18) 0.92031(16) 0.23077(12) 0.0390(4) Uani 1 1 d . . .
H2A H 0.4960 0.9206 0.2482 0.047 Uiso 1 1 d R . .
H2B H 0.3502 0.9988 0.2271 0.047 Uiso 1 1 d R . .
O3 O 0.64315(18) 0.64718(17) 0.27974(11) 0.0395(4) Uani 1 1 d . . .
H3A H 0.7181 0.5966 0.2538 0.047 Uiso 1 1 d R . .
H3B H 0.6943 0.6986 0.2913 0.047 Uiso 1 1 d R . .
O4 O 0.4451(2) 0.55771(18) 0.37785(11) 0.0439(4) Uani 1 1 d . . .
H4A H 0.5331 0.5169 0.3969 0.053 Uiso 1 1 d R . .
H4B H 0.3911 0.5540 0.4228 0.053 Uiso 1 1 d R . .
N1 N 0.4021(2) 0.8215(2) 0.40777(13) 0.0394(5) Uani 1 1 d . . .
N2 N 0.1491(2) 0.91407(19) 0.32515(13) 0.0334(4) Uani 1 1 d . . .
N3 N 0.5396(2) 0.6821(2) 0.10872(13) 0.0388(5) Uani 1 1 d . . .
N4 N 0.4706(2) 0.4996(2) 0.18928(14) 0.0415(5) Uani 1 1 d . . .
N5 N 0.2281(2) 0.8278(2) 0.12631(13) 0.0389(5) Uani 1 1 d . . .
N6 N -0.2094(3) 0.9344(3) 0.12035(16) 0.0530(6) Uani 1 1 d . . .
N7 N -0.0301(3) 1.2319(2) 0.10433(16) 0.0509(6) Uani 1 1 d . . .
N8 N 0.1337(3) 0.3509(2) 0.33691(15) 0.0514(6) Uani 1 1 d . . .
N9 N 0.2730(3) 0.5463(2) 0.53041(17) 0.0504(6) Uani 1 1 d . . .
N10 N -0.0969(3) 0.7463(2) 0.38838(16) 0.0531(6) Uani 1 1 d . . .
C1 C 0.5221(3) 0.7682(3) 0.45321(18) 0.0510(7) Uani 1 1 d . . .
H1C H 0.5986 0.7006 0.4296 0.061 Uiso 1 1 calc R . .
C2 C 0.5394(3) 0.8068(3) 0.53233(19) 0.0578(8) Uani 1 1 d . . .
H2C H 0.6245 0.7658 0.5615 0.069 Uiso 1 1 calc R . .
C3 C 0.4279(4) 0.9074(3) 0.5669(2) 0.0632(9) Uani 1 1 d . . .
H3C H 0.4363 0.9364 0.6201 0.076 Uiso 1 1 calc R . .
C4 C 0.3036(3) 0.9649(3) 0.52205(18) 0.0509(7) Uani 1 1 d . . .
H4C H 0.2267 1.0329 0.5450 0.061 Uiso 1 1 calc R . .
C5 C 0.2928(3) 0.9213(2) 0.44219(15) 0.0346(5) Uani 1 1 d . . .
C6 C 0.1595(3) 0.9792(2) 0.39226(15) 0.0332(5) Uani 1 1 d . . .
C7 C 0.0505(3) 1.0943(3) 0.41399(18) 0.0460(6) Uani 1 1 d . . .
H7A H 0.0607 1.1377 0.4602 0.055 Uiso 1 1 calc R . .
C8 C -0.0722(3) 1.1438(3) 0.3671(2) 0.0515(7) Uani 1 1 d . . .
H8A H -0.1449 1.2216 0.3804 0.062 Uiso 1 1 calc R . .
C9 C -0.0857(3) 1.0767(3) 0.30054(19) 0.0477(7) Uani 1 1 d . . .
H9A H -0.1685 1.1072 0.2685 0.057 Uiso 1 1 calc R . .
C10 C 0.0259(3) 0.9628(3) 0.28178(16) 0.0407(6) Uani 1 1 d . . .
H10A H 0.0155 0.9173 0.2368 0.049 Uiso 1 1 calc R . .
C11 C 0.5737(4) 0.7727(3) 0.07083(18) 0.0541(7) Uani 1 1 d . . .
H11A H 0.5246 0.8556 0.0883 0.065 Uiso 1 1 calc R . .
C12 C 0.6794(4) 0.7501(4) 0.00604(19) 0.0651(9) Uani 1 1 d . . .
H12A H 0.7004 0.8161 -0.0188 0.078 Uiso 1 1 calc R . .
C13 C 0.7502(4) 0.6289(4) -0.0194(2) 0.0698(10) Uani 1 1 d . . .
H13A H 0.8225 0.6103 -0.0614 0.084 Uiso 1 1 calc R . .
C14 C 0.7151(3) 0.5347(4) 0.01667(19) 0.0596(9) Uani 1 1 d . . .
H14A H 0.7623 0.4518 -0.0012 0.072 Uiso 1 1 calc R . .
C15 C 0.6077(3) 0.5629(3) 0.08092(16) 0.0403(6) Uani 1 1 d . . .
C16 C 0.5641(3) 0.4646(2) 0.12149(17) 0.0403(6) Uani 1 1 d . . .
C17 C 0.6135(3) 0.3419(3) 0.0911(2) 0.0598(9) Uani 1 1 d . . .
H17A H 0.6754 0.3200 0.0435 0.072 Uiso 1 1 calc R . .
C18 C 0.5713(4) 0.2544(3) 0.1311(3) 0.0720(11) Uani 1 1 d . . .
H18A H 0.6055 0.1720 0.1116 0.086 Uiso 1 1 calc R . .
C19 C 0.4783(4) 0.2881(3) 0.1999(3) 0.0667(10) Uani 1 1 d . . .
H19A H 0.4486 0.2295 0.2283 0.080 Uiso 1 1 calc R . .
C20 C 0.4294(4) 0.4119(3) 0.2263(2) 0.0546(7) Uani 1 1 d . . .
H20A H 0.3642 0.4354 0.2723 0.066 Uiso 1 1 calc R . .
C21 C 0.1485(2) 0.8906(2) 0.07616(14) 0.0313(5) Uani 1 1 d . . .
C22 C -0.1345(3) 0.9616(2) 0.07472(15) 0.0349(5) Uani 1 1 d . . .
C23 C -0.0203(3) 1.1462(2) 0.06628(15) 0.0345(5) Uani 1 1 d . . .
C24 C 0.0868(3) 0.4064(2) 0.39762(15) 0.0351(5) Uani 1 1 d . . .
C25 C 0.1729(3) 0.5279(2) 0.51951(16) 0.0363(5) Uani 1 1 d . . .
C26 C -0.0656(3) 0.6555(2) 0.43025(16) 0.0360(5) Uani 1 1 d . . .
O1S O 0.2263(2) 0.15610(18) 0.21181(14) 0.0529(5) Uani 1 1 d . . .
H1X H 0.1457 0.1791 0.1781 0.063 Uiso 1 1 d R . .
H1Y H 0.2041 0.2149 0.2531 0.063 Uiso 1 1 d R . .
O2S O 0.8931(2) 0.4566(2) 0.21106(15) 0.0611(6) Uani 1 1 d . . .
H2X H 0.8970 0.3935 0.1749 0.073 Uiso 1 1 d R . .
H2Y H 0.8450 0.4278 0.2385 0.073 Uiso 1 1 d R . .
O3S O 0.6893(2) 0.8718(2) 0.27167(13) 0.0590(6) Uani 1 1 d . . .
H3X H 0.7544 0.8519 0.3062 0.071 Uiso 1 1 d R . .
H3Y H 0.6564 0.9507 0.2686 0.071 Uiso 1 1 d R . .
O4S O 1.0190(3) 0.6310(2) 0.14500(17) 0.0760(7) Uani 1 1 d . . .
H4X H 0.9816 0.5797 0.1531 0.091 Uiso 1 1 d R . .
H4Y H 0.9447 0.7252 0.1274 0.091 Uiso 1 1 d R . .

loop_
_atom_site_aniso_label
_atom_site_aniso_U_11
_atom_site_aniso_U_22
_atom_site_aniso_U_33
_atom_site_aniso_U_23
_atom_site_aniso_U_13
_atom_site_aniso_U_12
Nd1 0.02542(6) 0.02702(7) 0.02136(6) -0.00148(4) -0.00130(4) -0.00816(5)
Fe1 0.0280(2) 0.0301(2) 0.0207(2) 0.00134(17) -0.00450(17) -0.01077(18)
Fe2 0.0273(2) 0.0310(2) 0.0247(2) -0.00104(17) -0.00035(17) -0.00922(18)
O1 0.0369(10) 0.0543(11) 0.0485(11) -0.0048(9) 0.0066(8) -0.0241(9)
O2 0.0339(9) 0.0332(9) 0.0494(11) -0.0012(8) -0.0042(8) -0.0126(7)
O3 0.0279(8) 0.0499(10) 0.0365(9) -0.0079(8) -0.0004(7) -0.0104(8)
O4 0.0434(10) 0.0547(11) 0.0331(9) 0.0120(8) -0.0057(8) -0.0203(9)
N1 0.0406(12) 0.0391(11) 0.0287(10) -0.0067(9) -0.0052(9) -0.0046(9)
N2 0.0290(10) 0.0371(11) 0.0311(10) -0.0060(8) 0.0022(8) -0.0098(8)
N3 0.0395(11) 0.0504(13) 0.0285(10) -0.0073(9) 0.0020(9) -0.0197(10)
N4 0.0476(13) 0.0374(11) 0.0392(12) -0.0089(9) 0.0013(10) -0.0162(10)
N5 0.0330(11) 0.0490(12) 0.0285(10) 0.0046(9) -0.0047(9) -0.0101(9)
N6 0.0551(15) 0.0588(15) 0.0497(14) 0.0041(11) 0.0086(12) -0.0291(12)
N7 0.0532(14) 0.0469(13) 0.0518(14) -0.0112(11) -0.0115(11) -0.0170(11)
N8 0.0541(15) 0.0585(15) 0.0377(12) -0.0137(11) 0.0016(11) -0.0173(12)
N9 0.0383(13) 0.0555(15) 0.0591(15) 0.0012(12) -0.0025(11) -0.0208(11)
N10 0.0628(16) 0.0412(13) 0.0446(14) 0.0056(11) 0.0013(12) -0.0105(12)
C1 0.0468(16) 0.0518(16) 0.0384(15) -0.0105(12) -0.0111(12) -0.0012(13)
C2 0.0535(18) 0.066(2) 0.0407(16) -0.0100(14) -0.0166(13) -0.0083(15)
C3 0.068(2) 0.074(2) 0.0388(16) -0.0216(15) -0.0118(15) -0.0161(17)
C4 0.0501(16) 0.0552(17) 0.0397(15) -0.0218(13) 0.0007(12) -0.0109(13)
C5 0.0375(13) 0.0356(12) 0.0299(12) -0.0051(10) 0.0024(10) -0.0137(10)
C6 0.0354(12) 0.0347(12) 0.0290(11) -0.0021(9) 0.0040(9) -0.0136(10)
C7 0.0477(16) 0.0396(14) 0.0453(15) -0.0132(12) 0.0018(12) -0.0107(12)
C8 0.0423(15) 0.0390(14) 0.0590(18) -0.0080(13) 0.0044(13) -0.0013(12)
C9 0.0315(13) 0.0516(16) 0.0500(16) -0.0011(13) -0.0030(12) -0.0061(12)
C10 0.0354(13) 0.0501(15) 0.0334(13) -0.0058(11) 0.0019(10) -0.0136(11)
C11 0.069(2) 0.067(2) 0.0356(14) -0.0087(13) 0.0119(14) -0.0376(17)
C12 0.075(2) 0.104(3) 0.0355(15) -0.0066(17) 0.0120(15) -0.057(2)
C13 0.0533(19) 0.113(3) 0.0387(16) -0.0096(19) 0.0151(14) -0.030(2)
C14 0.0430(16) 0.078(2) 0.0384(15) -0.0134(15) 0.0082(13) -0.0040(15)
C15 0.0283(12) 0.0558(16) 0.0285(12) -0.0095(11) -0.0025(9) -0.0073(11)
C16 0.0285(12) 0.0445(14) 0.0387(13) -0.0134(11) -0.0089(10) -0.0029(10)
C17 0.0398(15) 0.0536(18) 0.073(2) -0.0318(16) -0.0066(14) -0.0017(13)
C18 0.0543(19) 0.0379(17) 0.113(3) -0.0286(19) -0.019(2) -0.0024(14)
C19 0.071(2) 0.0384(16) 0.093(3) -0.0028(17) -0.020(2) -0.0226(16)
C20 0.064(2) 0.0421(15) 0.0618(19) -0.0063(14) -0.0011(15) -0.0246(14)
C21 0.0314(12) 0.0363(12) 0.0255(11) -0.0011(9) -0.0008(9) -0.0128(10)
C22 0.0372(13) 0.0354(12) 0.0305(12) 0.0011(10) -0.0038(10) -0.0129(10)
C23 0.0331(12) 0.0358(12) 0.0325(12) 0.0003(10) -0.0070(10) -0.0112(10)
C24 0.0344(12) 0.0384(13) 0.0310(12) -0.0020(10) -0.0020(10) -0.0129(10)
C25 0.0341(13) 0.0369(13) 0.0337(12) -0.0001(10) 0.0015(10) -0.0103(10)
C26 0.0368(13) 0.0371(13) 0.0305(12) -0.0037(10) 0.0026(10) -0.0112(10)
O1S 0.0470(11) 0.0418(11) 0.0612(13) -0.0133(9) -0.0093(10) -0.0066(9)
O2S 0.0537(13) 0.0523(12) 0.0658(14) -0.0195(11) -0.0133(11) -0.0061(10)
O3S 0.0496(12) 0.0895(16) 0.0443(11) 0.0101(11) -0.0071(9) -0.0353(12)
O4S 0.0723(17) 0.0731(16) 0.0878(19) -0.0081(14) -0.0161(14) -0.0327(14)

loop_
_atom_type_symbol
_atom_type_description
_atom_type_scat_dispersion_real
_atom_type_scat_dispersion_imag
_atom_type_scat_source
C C 0.0033 0.0016 'International Tables Vol C Tables 4.2.6.8 and 6.1.1.4'
H H 0.0000 0.0000 'International Tables Vol C Tables 4.2.6.8 and 6.1.1.4'
N N 0.0061 0.0033 'International Tables Vol C Tables 4.2.6.8 and 6.1.1.4'
O O 0.0106 0.0060 'International Tables Vol C Tables 4.2.6.8 and 6.1.1.4'
Fe Fe 0.3463 0.8444 'International Tables Vol C Tables 4.2.6.8 and 6.1.1.4'
Nd Nd -0.1943 3.0179 'International Tables Vol C Tables 4.2.6.8 and 6.1.1.4'

loop_
_geom_angle_atom_site_label_1
_geom_angle_atom_site_label_2
_geom_angle_atom_site_label_3
_geom_angle
_geom_angle_site_symmetry_1
_geom_angle_site_symmetry_3
_geom_angle_publ_flag
O2 Nd1 O1 137.64(6) . . ?
O2 Nd1 O3 79.05(6) . . ?
O1 Nd1 O3 142.72(6) . . ?
O2 Nd1 O4 133.80(6) . . ?
O1 Nd1 O4 74.76(6) . . ?
O3 Nd1 O4 71.92(6) . . ?
O2 Nd1 N5 76.97(7) . . ?
O1 Nd1 N5 75.10(7) . . ?
O3 Nd1 N5 131.95(6) . . ?
O4 Nd1 N5 148.17(7) . . ?
O2 Nd1 N4 137.05(7) . . ?
O1 Nd1 N4 74.43(7) . . ?
O3 Nd1 N4 79.58(6) . . ?
O4 Nd1 N4 71.59(7) . . ?
N5 Nd1 N4 90.66(7) . . ?
O2 Nd1 N2 73.52(6) . . ?
O1 Nd1 N2 69.65(6) . . ?
O3 Nd1 N2 133.30(6) . . ?
O4 Nd1 N2 101.59(6) . . ?
N5 Nd1 N2 77.08(6) . . ?
N4 Nd1 N2 143.91(7) . . ?
O2 Nd1 N1 70.10(6) . . ?
O1 Nd1 N1 107.28(7) . . ?
O3 Nd1 N1 75.17(6) . . ?
O4 Nd1 N1 68.22(6) . . ?
N5 Nd1 N1 131.56(7) . . ?
N4 Nd1 N1 137.40(7) . . ?
N2 Nd1 N1 60.30(6) . . ?
O2 Nd1 N3 76.73(6) . . ?
O1 Nd1 N3 119.59(6) . . ?
O3 Nd1 N3 66.53(6) . . ?
O4 Nd1 N3 120.40(7) . . ?
N5 Nd1 N3 67.76(7) . . ?
N4 Nd1 N3 60.63(7) . . ?
N2 Nd1 N3 138.00(6) . . ?
N1 Nd1 N3 133.06(7) . . ?
C22 Fe1 C22 180.0 2_575 . ?
C22 Fe1 C21 86.92(10) 2_575 2_575 ?
C22 Fe1 C21 93.08(10) . 2_575 ?
C22 Fe1 C21 93.08(10) 2_575 . ?
C22 Fe1 C21 86.92(10) . . ?
C21 Fe1 C21 180.00(14) 2_575 . ?
C22 Fe1 C23 87.99(10) 2_575 . ?
C22 Fe1 C23 92.01(10) . . ?
C21 Fe1 C23 90.31(10) 2_575 . ?
C21 Fe1 C23 89.69(10) . . ?
C22 Fe1 C23 92.01(10) 2_575 2_575 ?
C22 Fe1 C23 87.99(10) . 2_575 ?
C21 Fe1 C23 89.69(10) 2_575 2_575 ?
C21 Fe1 C23 90.31(10) . 2_575 ?
C23 Fe1 C23 180.00(14) . 2_575 ?
C26 Fe2 C26 180.000(1) . 2_566 ?
C26 Fe2 C24 91.09(10) . 2_566 ?
C26 Fe2 C24 88.91(10) 2_566 2_566 ?
C26 Fe2 C24 88.91(10) . . ?
C26 Fe2 C24 91.09(10) 2_566 . ?
C24 Fe2 C24 180.00(8) 2_566 . ?
C26 Fe2 C25 87.50(11) . . ?
C26 Fe2 C25 92.50(11) 2_566 . ?
C24 Fe2 C25 88.92(10) 2_566 . ?
C24 Fe2 C25 91.08(10) . . ?
C26 Fe2 C25 92.50(11) . 2_566 ?
C26 Fe2 C25 87.50(11) 2_566 2_566 ?
C24 Fe2 C25 91.09(10) 2_566 2_566 ?
C24 Fe2 C25 88.92(10) . 2_566 ?
C25 Fe2 C25 180.00(13) . 2_566 ?
C1 N1 C5 117.1(2) . . ?
C1 N1 Nd1 120.60(16) . . ?
C5 N1 Nd1 122.26(15) . . ?
C10 N2 C6 117.2(2) . . ?
C10 N2 Nd1 119.51(15) . . ?
C6 N2 Nd1 121.93(15) . . ?
C11 N3 C15 117.8(2) . . ?
C11 N3 Nd1 120.66(17) . . ?
C15 N3 Nd1 120.42(17) . . ?
C20 N4 C16 117.6(2) . . ?
C20 N4 Nd1 118.86(18) . . ?
C16 N4 Nd1 123.39(18) . . ?
C21 N5 Nd1 168.6(2) . . ?
N1 C1 C2 124.4(3) . . ?
C3 C2 C1 118.2(3) . . ?
C2 C3 C4 119.2(3) . . ?
C3 C4 C5 119.9(3) . . ?
N1 C5 C4 121.3(2) . . ?
N1 C5 C6 117.0(2) . . ?
C4 C5 C6 121.7(2) . . ?
N2 C6 C7 121.7(2) . . ?
N2 C6 C5 116.7(2) . . ?
C7 C6 C5 121.6(2) . . ?
C8 C7 C6 119.9(3) . . ?
C9 C8 C7 118.9(3) . . ?
C8 C9 C10 118.7(3) . . ?
N2 C10 C9 123.5(2) . . ?
N3 C11 C12 123.6(3) . . ?
C13 C12 C11 117.9(3) . . ?
C12 C13 C14 119.8(3) . . ?
C13 C14 C15 119.9(3) . . ?
N3 C15 C14 121.0(3) . . ?
N3 C15 C16 116.9(2) . . ?
C14 C15 C16 122.1(3) . . ?
N4 C16 C17 120.9(3) . . ?
N4 C16 C15 116.9(2) . . ?
C17 C16 C15 122.2(3) . . ?
C18 C17 C16 120.0(3) . . ?
C17 C18 C19 119.6(3) . . ?
C18 C19 C20 118.2(3) . . ?
N4 C20 C19 123.6(3) . . ?
N5 C21 Fe1 174.5(2) . . ?
N6 C22 Fe1 177.0(2) . . ?
N7 C23 Fe1 178.8(3) . . ?
N8 C24 Fe2 177.7(2) . . ?
N9 C25 Fe2 178.9(2) . . ?
N10 C26 Fe2 176.4(2) . . ?

loop_
_geom_bond_atom_site_label_1
_geom_bond_atom_site_label_2
_geom_bond_distance
_geom_bond_site_symmetry_2
_geom_bond_publ_flag
Nd1 O2 2.4321(17) . ?
Nd1 O1 2.4744(18) . ?
Nd1 O3 2.4918(17) . ?
Nd1 O4 2.5369(17) . ?
Nd1 N5 2.552(2) . ?
Nd1 N4 2.641(2) . ?
Nd1 N2 2.7024(19) . ?
Nd1 N1 2.705(2) . ?
Nd1 N3 2.717(2) . ?
Fe1 C22 1.932(3) 2_575 ?
Fe1 C22 1.932(3) . ?
Fe1 C21 1.939(2) 2_575 ?
Fe1 C21 1.939(2) . ?
Fe1 C23 1.954(2) . ?
Fe1 C23 1.954(2) 2_575 ?
Fe2 C26 1.933(3) . ?
Fe2 C26 1.933(3) 2_566 ?
Fe2 C24 1.945(2) 2_566 ?
Fe2 C24 1.945(2) . ?
Fe2 C25 1.951(3) . ?
Fe2 C25 1.951(3) 2_566 ?
N1 C1 1.341(3) . ?
N1 C5 1.353(3) . ?
N2 C10 1.348(3) . ?
N2 C6 1.349(3) . ?
N3 C11 1.329(4) . ?
N3 C15 1.348(3) . ?
N4 C20 1.337(4) . ?
N4 C16 1.356(3) . ?
N5 C21 1.148(3) . ?
N6 C22 1.145(3) . ?
N7 C23 1.144(3) . ?
N8 C24 1.145(3) . ?
N9 C25 1.142(3) . ?
N10 C26 1.140(3) . ?
C1 C2 1.375(4) . ?
C2 C3 1.368(4) . ?
C3 C4 1.374(4) . ?
C4 C5 1.392(3) . ?
C5 C6 1.485(3) . ?
C6 C7 1.390(3) . ?
C7 C8 1.373(4) . ?
C8 C9 1.369(4) . ?
C9 C10 1.381(4) . ?
C11 C12 1.400(4) . ?
C12 C13 1.358(5) . ?
C13 C14 1.360(5) . ?
C14 C15 1.401(4) . ?
C15 C16 1.478(4) . ?
C16 C17 1.394(4) . ?
C17 C18 1.360(5) . ?
C18 C19 1.366(6) . ?
C19 C20 1.383(4) . ?

loop_
_geom_hbond_atom_site_label_D
_geom_hbond_atom_site_label_H
_geom_hbond_atom_site_label_A
_geom_hbond_distance_DH
_geom_hbond_distance_HA
_geom_hbond_distance_DA
_geom_hbond_angle_DHA
_geom_hbond_site_symmetry_A
O1 H1A N10 0.81 2.30 3.087(3) 165.9 .
O1 H1B O4S 0.99 1.75 2.716(3) 164.7 1_455
O2 H2A O3S 0.85 1.86 2.687(3) 162.2 .
O2 H2B O1S 0.89 1.75 2.639(2) 174.5 1_565
O3 H3A O2S 0.85 1.98 2.821(3) 169.4 .
O3 H3B O3S 0.96 1.98 2.799(3) 142.3 .
O4 H4A N9 0.89 2.16 3.024(3) 164.8 2_666
O4 H4B N9 0.88 2.04 2.927(3) 177.4 .
O1S H1X N7 0.93 2.03 2.965(3) 179.1 1_545
O1S H1Y N8 0.91 1.97 2.882(3) 173.4 .
O2S H2X N7 0.93 2.06 2.960(3) 162.6 1_645
O3S H3X N10 0.82 1.99 2.774(3) 159.6 1_655
O4S H4Y N6 1.07 2.28 3.338(4) 167.5 1_655
O4S H4X O2S 0.82 2.11 2.911(4) 163.5 .

loop_
_geom_torsion_atom_site_label_1
_geom_torsion_atom_site_label_2
_geom_torsion_atom_site_label_3
_geom_torsion_atom_site_label_4
_geom_torsion
_geom_torsion_site_symmetry_1
_geom_torsion_site_symmetry_2
_geom_torsion_site_symmetry_3
_geom_torsion_site_symmetry_4
_geom_torsion_publ_flag
O2 Nd1 N1 C1 -104.8(2) . . . . ?
O1 Nd1 N1 C1 120.0(2) . . . . ?
O3 Nd1 N1 C1 -21.3(2) . . . . ?
O4 Nd1 N1 C1 54.9(2) . . . . ?
N5 Nd1 N1 C1 -154.8(2) . . . . ?
N4 Nd1 N1 C1 34.4(3) . . . . ?
N2 Nd1 N1 C1 173.3(2) . . . . ?
N3 Nd1 N1 C1 -57.0(3) . . . . ?
O2 Nd1 N1 C5 77.57(19) . . . . ?
O1 Nd1 N1 C5 -57.7(2) . . . . ?
O3 Nd1 N1 C5 161.1(2) . . . . ?
O4 Nd1 N1 C5 -122.8(2) . . . . ?
N5 Nd1 N1 C5 27.5(2) . . . . ?
N4 Nd1 N1 C5 -143.28(18) . . . . ?
N2 Nd1 N1 C5 -4.32(18) . . . . ?
N3 Nd1 N1 C5 125.32(19) . . . . ?
O2 Nd1 N2 C10 101.11(19) . . . . ?
O1 Nd1 N2 C10 -57.59(19) . . . . ?
O3 Nd1 N2 C10 157.67(17) . . . . ?
O4 Nd1 N2 C10 -126.35(19) . . . . ?
N5 Nd1 N2 C10 21.09(19) . . . . ?
N4 Nd1 N2 C10 -51.8(2) . . . . ?
N1 Nd1 N2 C10 177.2(2) . . . . ?
N3 Nd1 N2 C10 54.5(2) . . . . ?
O2 Nd1 N2 C6 -65.15(18) . . . . ?
O1 Nd1 N2 C6 136.16(19) . . . . ?
O3 Nd1 N2 C6 -8.6(2) . . . . ?
O4 Nd1 N2 C6 67.40(18) . . . . ?
N5 Nd1 N2 C6 -145.16(19) . . . . ?
N4 Nd1 N2 C6 141.98(17) . . . . ?
N1 Nd1 N2 C6 10.97(17) . . . . ?
N3 Nd1 N2 C6 -111.80(18) . . . . ?
O2 Nd1 N3 C11 -4.4(2) . . . . ?
O1 Nd1 N3 C11 133.2(2) . . . . ?
O3 Nd1 N3 C11 -88.1(2) . . . . ?
O4 Nd1 N3 C11 -137.8(2) . . . . ?
N5 Nd1 N3 C11 76.7(2) . . . . ?
N4 Nd1 N3 C11 -179.1(2) . . . . ?
N2 Nd1 N3 C11 41.3(3) . . . . ?
N1 Nd1 N3 C11 -50.1(2) . . . . ?
O2 Nd1 N3 C15 163.01(19) . . . . ?
O1 Nd1 N3 C15 -59.3(2) . . . . ?
O3 Nd1 N3 C15 79.35(18) . . . . ?
O4 Nd1 N3 C15 29.7(2) . . . . ?
N5 Nd1 N3 C15 -115.85(19) . . . . ?
N4 Nd1 N3 C15 -11.70(17) . . . . ?
N2 Nd1 N3 C15 -151.23(16) . . . . ?
N1 Nd1 N3 C15 117.36(18) . . . . ?
O2 Nd1 N4 C20 176.37(19) . . . . ?
O1 Nd1 N4 C20 -37.9(2) . . . . ?
O3 Nd1 N4 C20 115.1(2) . . . . ?
O4 Nd1 N4 C20 40.9(2) . . . . ?
N5 Nd1 N4 C20 -112.2(2) . . . . ?
N2 Nd1 N4 C20 -43.6(3) . . . . ?
N1 Nd1 N4 C20 60.9(2) . . . . ?
N3 Nd1 N4 C20 -176.1(2) . . . . ?
O2 Nd1 N4 C16 0.5(2) . . . . ?
O1 Nd1 N4 C16 146.2(2) . . . . ?
O3 Nd1 N4 C16 -60.78(19) . . . . ?
O4 Nd1 N4 C16 -135.0(2) . . . . ?
N5 Nd1 N4 C16 71.9(2) . . . . ?
N2 Nd1 N4 C16 140.54(18) . . . . ?
N1 Nd1 N4 C16 -115.01(19) . . . . ?
N3 Nd1 N4 C16 8.04(18) . . . . ?
O2 Nd1 N5 C21 -57.5(10) . . . . ?
O1 Nd1 N5 C21 90.3(10) . . . . ?
O3 Nd1 N5 C21 -119.5(10) . . . . ?
O4 Nd1 N5 C21 109.5(10) . . . . ?
N4 Nd1 N5 C21 164.0(10) . . . . ?
N2 Nd1 N5 C21 18.3(10) . . . . ?
N1 Nd1 N5 C21 -9.8(10) . . . . ?
N3 Nd1 N5 C21 -138.3(10) . . . . ?
C5 N1 C1 C2 1.2(5) . . . . ?
Nd1 N1 C1 C2 -176.6(3) . . . . ?
N1 C1 C2 C3 -0.9(6) . . . . ?
C1 C2 C3 C4 0.5(6) . . . . ?
C2 C3 C4 C5 -0.5(5) . . . . ?
C1 N1 C5 C4 -1.2(4) . . . . ?
Nd1 N1 C5 C4 176.6(2) . . . . ?
C1 N1 C5 C6 -179.3(2) . . . . ?
Nd1 N1 C5 C6 -1.5(3) . . . . ?
C3 C4 C5 N1 0.9(5) . . . . ?
C3 C4 C5 C6 178.9(3) . . . . ?
C10 N2 C6 C7 -2.6(4) . . . . ?
Nd1 N2 C6 C7 164.0(2) . . . . ?
C10 N2 C6 C5 177.1(2) . . . . ?
Nd1 N2 C6 C5 -16.4(3) . . . . ?
N1 C5 C6 N2 11.6(3) . . . . ?
C4 C5 C6 N2 -166.5(2) . . . . ?
N1 C5 C6 C7 -168.8(2) . . . . ?
C4 C5 C6 C7 13.1(4) . . . . ?
N2 C6 C7 C8 0.7(4) . . . . ?
C5 C6 C7 C8 -178.9(3) . . . . ?
C6 C7 C8 C9 1.3(5) . . . . ?
C7 C8 C9 C10 -1.3(5) . . . . ?
C6 N2 C10 C9 2.6(4) . . . . ?
Nd1 N2 C10 C9 -164.3(2) . . . . ?
C8 C9 C10 N2 -0.7(4) . . . . ?
C15 N3 C11 C12 -2.2(4) . . . . ?
Nd1 N3 C11 C12 165.5(2) . . . . ?
N3 C11 C12 C13 0.3(5) . . . . ?
C11 C12 C13 C14 1.4(5) . . . . ?
C12 C13 C14 C15 -1.0(5) . . . . ?
C11 N3 C15 C14 2.6(4) . . . . ?
Nd1 N3 C15 C14 -165.2(2) . . . . ?
C11 N3 C15 C16 -177.6(2) . . . . ?
Nd1 N3 C15 C16 14.6(3) . . . . ?
C13 C14 C15 N3 -1.0(4) . . . . ?
C13 C14 C15 C16 179.2(3) . . . . ?
C20 N4 C16 C17 0.8(4) . . . . ?
Nd1 N4 C16 C17 176.76(19) . . . . ?
C20 N4 C16 C15 179.6(2) . . . . ?
Nd1 N4 C16 C15 -4.5(3) . . . . ?
N3 C15 C16 N4 -6.9(3) . . . . ?
C14 C15 C16 N4 172.9(2) . . . . ?
N3 C15 C16 C17 171.9(2) . . . . ?
C14 C15 C16 C17 -8.3(4) . . . . ?
N4 C16 C17 C18 -1.9(4) . . . . ?
C15 C16 C17 C18 179.4(3) . . . . ?
C16 C17 C18 C19 1.2(5) . . . . ?
C17 C18 C19 C20 0.4(5) . . . . ?
C16 N4 C20 C19 0.9(4) . . . . ?
Nd1 N4 C20 C19 -175.2(3) . . . . ?
C18 C19 C20 N4 -1.5(5) . . . . ?
Nd1 N5 C21 Fe1 -46(3) . . . . ?
C22 Fe1 C21 N5 155(2) 2_575 . . . ?
C22 Fe1 C21 N5 -25(2) . . . . ?
C21 Fe1 C21 N5 -146(100) 2_575 . . . ?
C23 Fe1 C21 N5 67(2) . . . . ?
C23 Fe1 C21 N5 -113(2) 2_575 . . . ?
C22 Fe1 C22 N6 72(100) 2_575 . . . ?
C21 Fe1 C22 N6 161(5) 2_575 . . . ?
C21 Fe1 C22 N6 -19(5) . . . . ?
C23 Fe1 C22 N6 -109(5) . . . . ?
C23 Fe1 C22 N6 71(5) 2_575 . . . ?
C22 Fe1 C23 N7 -12(12) 2_575 . . . ?
C22 Fe1 C23 N7 168(12) . . . . ?
C21 Fe1 C23 N7 -99(12) 2_575 . . . ?
C21 Fe1 C23 N7 81(12) . . . . ?
C23 Fe1 C23 N7 135(100) 2_575 . . . ?
C26 Fe2 C24 N8 -90(6) . . . . ?
C26 Fe2 C24 N8 90(6) 2_566 . . . ?
C24 Fe2 C24 N8 -155(100) 2_566 . . . ?
C25 Fe2 C24 N8 -178(100) . . . . ?
C25 Fe2 C24 N8 2(6) 2_566 . . . ?
C26 Fe2 C25 N9 14(13) . . . . ?
C26 Fe2 C25 N9 -166(13) 2_566 . . . ?
C24 Fe2 C25 N9 -77(13) 2_566 . . . ?
C24 Fe2 C25 N9 103(13) . . . . ?
C25 Fe2 C25 N9 160(100) 2_566 . . . ?
C26 Fe2 C26 N10 141(100) 2_566 . . . ?
C24 Fe2 C26 N10 114(4) 2_566 . . . ?
C24 Fe2 C26 N10 -66(4) . . . . ?
C25 Fe2 C26 N10 25(4) . . . . ?
C25 Fe2 C26 N10 -155(4) 2_566 . . . ?
